data_1503964
loop_
_publ_author_name
'Wang, Jing'
'Liu, Ke'
'Liu, Yi-Yang'
'Song, Cheng-Li'
'Shi, Zi-Fa'
'Peng, Jun-Biao'
'Zhang, Hao-Li'
'Cao, Xiao-Ping'

_publ_section_title
;
 New oligothiophene-pentacene hybrids as highly stable and soluble organic
 semiconductors.
;
_journal_issue 12
_journal_name_full 'Organic letters'
_journal_page_first 2563
_journal_page_last 2566
_journal_paper_doi 10.1021/ol900838a
_journal_volume 11
_journal_year 2009
_chemical_formula_sum 'C21 H21 S'
_chemical_formula_weight 305.44
_chemical_name_systematic
; 
 ? 
;
_space_group_IT_number 2
_symmetry_cell_setting triclinic
_symmetry_space_group_name_Hall '-P 1'
_symmetry_space_group_name_H-M 'P -1'
_atom_sites_solution_hydrogens geom
_atom_sites_solution_primary direct
_atom_sites_solution_secondary difmap
_audit_creation_method SHELXL-97
_cell_angle_alpha 69.112(2)
_cell_angle_beta 81.845(2)
_cell_angle_gamma 85.655(2)
_cell_formula_units_Z 2
_cell_length_a 7.7299(13)
_cell_length_b 9.2123(15)
_cell_length_c 12.422(2)
_cell_measurement_reflns_used 2515
_cell_measurement_temperature 296(2)
_cell_measurement_theta_max 30.09
_cell_measurement_theta_min 2.37
_cell_volume 817.8(2)
_computing_cell_refinement 'Bruker SMART'
_computing_data_collection 'Bruker SMART'
_computing_data_reduction 'Bruker SAINT'
_computing_molecular_graphics 'Bruker SHELXTL'
_computing_publication_material 'Bruker SHELXTL'
_computing_structure_refinement 'SHELXL-97 (Sheldrick, 1997)'
_computing_structure_solution 'SHELXS-97 (Sheldrick, 1990)'
_diffrn_ambient_temperature 296(2)
_diffrn_measured_fraction_theta_full 0.979
_diffrn_measured_fraction_theta_max 0.979
_diffrn_measurement_device_type 'CCD area detector'
_diffrn_measurement_method 'phi and omega scans'
_diffrn_radiation_monochromator graphite
_diffrn_radiation_source 'fine-focus sealed tube'
_diffrn_radiation_type MoK\a
_diffrn_radiation_wavelength 0.71073
_diffrn_reflns_av_R_equivalents 0.0124
_diffrn_reflns_av_sigmaI/netI 0.0224
_diffrn_reflns_limit_h_max 9
_diffrn_reflns_limit_h_min -7
_diffrn_reflns_limit_k_max 11
_diffrn_reflns_limit_k_min -11
_diffrn_reflns_limit_l_max 13
_diffrn_reflns_limit_l_min -15
_diffrn_reflns_number 4900
_diffrn_reflns_theta_full 27.00
_diffrn_reflns_theta_max 27.00
_diffrn_reflns_theta_min 1.77
_exptl_absorpt_coefficient_mu 0.192
_exptl_absorpt_correction_T_max 0.9571
_exptl_absorpt_correction_T_min 0.9462
_exptl_absorpt_correction_type multi-scan
_exptl_absorpt_process_details sadabs
_exptl_crystal_colour black
_exptl_crystal_density_diffrn 1.240
_exptl_crystal_density_method 'not measured'
_exptl_crystal_description block
_exptl_crystal_F_000 326
_exptl_crystal_size_max 0.29
_exptl_crystal_size_mid 0.27
_exptl_crystal_size_min 0.23
_refine_diff_density_max 0.268
_refine_diff_density_min -0.226
_refine_diff_density_rms 0.042
_refine_ls_extinction_method none
_refine_ls_goodness_of_fit_ref 0.584
_refine_ls_hydrogen_treatment constr
_refine_ls_matrix_type full
_refine_ls_number_parameters 200
_refine_ls_number_reflns 3496
_refine_ls_number_restraints 0
_refine_ls_restrained_S_all 0.584
_refine_ls_R_factor_all 0.0489
_refine_ls_R_factor_gt 0.0413
_refine_ls_shift/su_max 0.001
_refine_ls_shift/su_mean 0.000
_refine_ls_structure_factor_coef Fsqd
_refine_ls_weighting_details 'calc w=1/[\s^2^(Fo^2^)+(0.1300P)^2^+0.8776P] where P=(Fo^2^+2Fc^2^)/3'
_refine_ls_weighting_scheme calc
_refine_ls_wR_factor_gt 0.1171
_refine_ls_wR_factor_ref 0.1329
_reflns_number_gt 2954
_reflns_number_total 3496
_reflns_threshold_expression >2sigma(I)
_cod_data_source_file ol900838a_si_001.cif
_cod_data_source_block p-1
_cod_depositor_comments
;
The following automatic conversions were performed:

'_symmetry_cell_setting' value 'Triclinic' changed to 'triclinic'
according to /home/saulius/struct/CIF-dictionaries/cif_core.dic
dictionary named 'cif_core.dic' version 2.4.2 from 2011-04-26.

Automatic conversion script
Id: cif_fix_values 1715 2011-07-08 13:25:40Z adriana 
;
_cod_original_sg_symbol_H-M P-1
_cod_database_code 1503964

loop_
_symmetry_equiv_pos_as_xyz
'x, y, z'
'-x, -y, -z'

loop_
_atom_site_label
_atom_site_type_symbol
_atom_site_fract_x
_atom_site_fract_y
_atom_site_fract_z
_atom_site_U_iso_or_equiv
_atom_site_adp_type
_atom_site_occupancy
_atom_site_symmetry_multiplicity
_atom_site_calc_flag
_atom_site_refinement_flags
C1 C 0.8753(2) 0.39802(17) -0.00700(13) 0.0380(3) Uani 1 1 d .
C2 C 0.7455(2) 0.30226(18) -0.01232(14) 0.0422(4) Uani 1 1 d .
H2 H 0.7662 0.2523 -0.0662 0.051 Uiso 1 1 calc R
C3 C 0.5888(2) 0.27972(17) 0.05938(14) 0.0408(3) Uani 1 1 d .
C4 C 0.4566(2) 0.1836(2) 0.05301(16) 0.0508(4) Uani 1 1 d .
H4 H 0.4760 0.1335 -0.0009 0.061 Uiso 1 1 calc R
C5 C 0.3038(3) 0.1643(2) 0.12394(18) 0.0563(5) Uani 1 1 d .
H5 H 0.2201 0.1002 0.1192 0.068 Uiso 1 1 calc R
C6 C 0.2705(2) 0.2415(2) 0.20571(18) 0.0557(5) Uani 1 1 d .
H6 H 0.1642 0.2285 0.2532 0.067 Uiso 1 1 calc R
C7 C 0.3905(2) 0.3334(2) 0.21546(17) 0.0513(4) Uani 1 1 d .
H7 H 0.3662 0.3824 0.2699 0.062 Uiso 1 1 calc R
C8 C 0.5556(2) 0.35669(18) 0.14298(14) 0.0411(3) Uani 1 1 d .
C9 C 0.6813(2) 0.45010(18) 0.15050(14) 0.0427(4) Uani 1 1 d .
H9 H 0.6589 0.4986 0.2053 0.051 Uiso 1 1 calc R
C10 C 0.8429(2) 0.47481(17) 0.07798(13) 0.0381(3) Uani 1 1 d .
C11 C 0.9678(2) 0.57445(17) 0.08413(13) 0.0389(3) Uani 1 1 d .
C12 C 0.9337(2) 0.65163(18) 0.17199(14) 0.0403(3) Uani 1 1 d .
C13 C 0.9373(3) 0.5897(2) 0.28836(15) 0.0490(4) Uani 1 1 d .
H13 H 0.9648 0.4856 0.3271 0.059 Uiso 1 1 calc R
C14 C 0.8947(2) 0.6992(2) 0.34578(15) 0.0500(4) Uani 1 1 d .
H14 H 0.8923 0.6735 0.4255 0.060 Uiso 1 1 calc R
C15 C 0.8583(2) 0.84348(19) 0.27356(14) 0.0411(4) Uani 1 1 d .
C16 C 0.8050(3) 0.9911(2) 0.29674(15) 0.0502(4) Uani 1 1 d .
H16A H 0.6950 1.0292 0.2662 0.060 Uiso 1 1 calc R
H16B H 0.8918 1.0684 0.2540 0.060 Uiso 1 1 calc R
C17 C 0.7839(2) 0.9777(2) 0.42301(15) 0.0447(4) Uani 1 1 d .
H17A H 0.8936 0.9414 0.4545 0.054 Uiso 1 1 calc R
H17B H 0.6962 0.9017 0.4668 0.054 Uiso 1 1 calc R
C18 C 0.7296(3) 1.1330(2) 0.43640(16) 0.0525(4) Uani 1 1 d .
H18A H 0.8198 1.2070 0.3938 0.063 Uiso 1 1 calc R
H18B H 0.6233 1.1705 0.4009 0.063 Uiso 1 1 calc R
C19 C 0.6985(2) 1.1302(2) 0.56002(16) 0.0498(4) Uani 1 1 d .
H19A H 0.8064 1.0986 0.5945 0.060 Uiso 1 1 calc R
H19B H 0.6123 1.0528 0.6040 0.060 Uiso 1 1 calc R
C20 C 0.6357(3) 1.2849(3) 0.5704(2) 0.0725(6) Uani 1 1 d .
H20A H 0.7210 1.3628 0.5258 0.087 Uiso 1 1 calc R
H20B H 0.5267 1.3159 0.5372 0.087 Uiso 1 1 calc R
C21 C 0.6078(4) 1.2806(4) 0.6942(3) 0.0967(10) Uani 1 1 d .
H21A H 0.5243 1.2031 0.7392 0.145 Uiso 1 1 calc R
H21B H 0.5648 1.3804 0.6959 0.145 Uiso 1 1 calc R
H21C H 0.7167 1.2555 0.7264 0.145 Uiso 1 1 calc R
S1 S 0.87626(6) 0.84657(5) 0.13271(4) 0.04868(16) Uani 1 1 d .

loop_
_atom_site_aniso_label
_atom_site_aniso_U_11
_atom_site_aniso_U_22
_atom_site_aniso_U_33
_atom_site_aniso_U_23
_atom_site_aniso_U_13
_atom_site_aniso_U_12
C1 0.0503(8) 0.0336(7) 0.0350(7) -0.0181(6) -0.0056(6) 0.0002(6)
C2 0.0556(9) 0.0394(8) 0.0392(8) -0.0228(6) -0.0067(7) -0.0008(7)
C3 0.0521(9) 0.0341(7) 0.0390(8) -0.0150(6) -0.0093(6) -0.0006(6)
C4 0.0604(10) 0.0478(9) 0.0510(10) -0.0231(8) -0.0100(8) -0.0074(8)
C5 0.0576(10) 0.0548(10) 0.0601(11) -0.0210(9) -0.0100(8) -0.0136(8)
C6 0.0499(10) 0.0547(10) 0.0611(11) -0.0201(9) -0.0007(8) -0.0052(8)
C7 0.0536(10) 0.0487(10) 0.0549(10) -0.0248(8) -0.0010(8) -0.0001(7)
C8 0.0484(8) 0.0351(7) 0.0413(8) -0.0161(6) -0.0051(6) 0.0019(6)
C9 0.0532(9) 0.0398(8) 0.0415(8) -0.0239(7) -0.0016(7) 0.0004(7)
C10 0.0494(8) 0.0341(7) 0.0356(7) -0.0189(6) -0.0035(6) 0.0005(6)
C11 0.0525(9) 0.0351(7) 0.0344(7) -0.0197(6) -0.0038(6) 0.0003(6)
C12 0.0487(8) 0.0393(8) 0.0403(8) -0.0243(6) 0.0002(6) -0.0051(6)
C13 0.0718(11) 0.0413(9) 0.0388(8) -0.0210(7) -0.0048(8) 0.0007(8)
C14 0.0681(11) 0.0537(10) 0.0370(8) -0.0274(7) -0.0039(7) -0.0022(8)
C15 0.0457(8) 0.0469(9) 0.0403(8) -0.0287(7) 0.0020(6) -0.0057(6)
C16 0.0663(11) 0.0462(9) 0.0467(9) -0.0298(8) 0.0034(8) -0.0044(8)
C17 0.0461(8) 0.0505(9) 0.0490(9) -0.0327(8) -0.0044(7) 0.0020(7)
C18 0.0663(11) 0.0496(10) 0.0501(10) -0.0317(8) 0.0030(8) -0.0009(8)
C19 0.0501(9) 0.0595(11) 0.0533(10) -0.0382(9) -0.0025(7) 0.0015(8)
C20 0.0836(15) 0.0666(13) 0.0843(16) -0.0548(12) 0.0103(12) -0.0028(11)
C21 0.0881(17) 0.131(2) 0.113(2) -0.102(2) 0.0205(15) -0.0198(16)
S1 0.0749(3) 0.0403(2) 0.0366(2) -0.02256(18) -0.00252(19) 0.00112(19)

loop_
_atom_type_symbol
_atom_type_description
_atom_type_scat_dispersion_real
_atom_type_scat_dispersion_imag
_atom_type_scat_source
C C 0.0033 0.0016 'International Tables Vol C Tables 4.2.6.8 and 6.1.1.4'
H H 0.0000 0.0000 'International Tables Vol C Tables 4.2.6.8 and 6.1.1.4'
S S 0.1246 0.1234 'International Tables Vol C Tables 4.2.6.8 and 6.1.1.4'

loop_
_geom_angle_atom_site_label_1
_geom_angle_atom_site_label_2
_geom_angle_atom_site_label_3
_geom_angle
_geom_angle_site_symmetry_1
_geom_angle_site_symmetry_3
C2 C1 C11 122.10(14) . 2_765
C2 C1 C10 118.49(14) . .
C11 C1 C10 119.37(14) 2_765 .
C3 C2 C1 122.57(14) . .
C3 C2 H2 118.7 . .
C1 C2 H2 118.7 . .
C2 C3 C4 122.43(15) . .
C2 C3 C8 119.08(14) . .
C4 C3 C8 118.49(15) . .
C5 C4 C3 121.14(17) . .
C5 C4 H4 119.4 . .
C3 C4 H4 119.4 . .
C4 C5 C6 120.34(17) . .
C4 C5 H5 119.8 . .
C6 C5 H5 119.8 . .
C7 C6 C5 120.99(18) . .
C7 C6 H6 119.5 . .
C5 C6 H6 119.5 . .
C6 C7 C8 120.94(17) . .
C6 C7 H7 119.5 . .
C8 C7 H7 119.5 . .
C9 C8 C7 122.45(15) . .
C9 C8 C3 119.45(15) . .
C7 C8 C3 118.10(15) . .
C8 C9 C10 122.45(14) . .
C8 C9 H9 118.8 . .
C10 C9 H9 118.8 . .
C11 C10 C9 121.82(13) . .
C11 C10 C1 120.18(14) . .
C9 C10 C1 117.96(14) . .
C10 C11 C1 120.44(13) . 2_765
C10 C11 C12 119.74(14) . .
C1 C11 C12 119.82(13) 2_765 .
C13 C12 C11 129.17(15) . .
C13 C12 S1 109.68(12) . .
C11 C12 S1 121.14(12) . .
C12 C13 C14 113.60(16) . .
C12 C13 H13 123.2 . .
C14 C13 H13 123.2 . .
C15 C14 C13 113.56(15) . .
C15 C14 H14 123.2 . .
C13 C14 H14 123.2 . .
C14 C15 C16 131.28(15) . .
C14 C15 S1 110.02(11) . .
C16 C15 S1 118.69(13) . .
C15 C16 C17 115.67(15) . .
C15 C16 H16A 108.4 . .
C17 C16 H16A 108.4 . .
C15 C16 H16B 108.4 . .
C17 C16 H16B 108.4 . .
H16A C16 H16B 107.4 . .
C16 C17 C18 111.24(15) . .
C16 C17 H17A 109.4 . .
C18 C17 H17A 109.4 . .
C16 C17 H17B 109.4 . .
C18 C17 H17B 109.4 . .
H17A C17 H17B 108.0 . .
C19 C18 C17 115.22(16) . .
C19 C18 H18A 108.5 . .
C17 C18 H18A 108.5 . .
C19 C18 H18B 108.5 . .
C17 C18 H18B 108.5 . .
H18A C18 H18B 107.5 . .
C18 C19 C20 113.78(18) . .
C18 C19 H19A 108.8 . .
C20 C19 H19A 108.8 . .
C18 C19 H19B 108.8 . .
C20 C19 H19B 108.8 . .
H19A C19 H19B 107.7 . .
C21 C20 C19 113.1(2) . .
C21 C20 H20A 109.0 . .
C19 C20 H20A 109.0 . .
C21 C20 H20B 109.0 . .
C19 C20 H20B 109.0 . .
H20A C20 H20B 107.8 . .
C20 C21 H21A 109.5 . .
C20 C21 H21B 109.5 . .
H21A C21 H21B 109.5 . .
C20 C21 H21C 109.5 . .
H21A C21 H21C 109.5 . .
H21B C21 H21C 109.5 . .
C12 S1 C15 93.15(8) . .

loop_
_geom_bond_atom_site_label_1
_geom_bond_atom_site_label_2
_geom_bond_distance
_geom_bond_site_symmetry_2
C1 C2 1.409(2) .
C1 C11 1.413(2) 2_765
C1 C10 1.452(2) .
C2 C3 1.380(2) .
C2 H2 0.9300 .
C3 C4 1.430(2) .
C3 C8 1.439(2) .
C4 C5 1.352(3) .
C4 H4 0.9300 .
C5 C6 1.420(3) .
C5 H5 0.9300 .
C6 C7 1.347(3) .
C6 H6 0.9300 .
C7 C8 1.436(2) .
C7 H7 0.9300 .
C8 C9 1.379(2) .
C9 C10 1.415(2) .
C9 H9 0.9300 .
C10 C11 1.409(2) .
C11 C1 1.413(2) 2_765
C11 C12 1.4865(19) .
C12 C13 1.355(2) .
C12 S1 1.7252(16) .
C13 C14 1.425(2) .
C13 H13 0.9300 .
C14 C15 1.347(3) .
C14 H14 0.9300 .
C15 C16 1.504(2) .
C15 S1 1.7256(16) .
C16 C17 1.515(2) .
C16 H16A 0.9700 .
C16 H16B 0.9700 .
C17 C18 1.520(2) .
C17 H17A 0.9700 .
C17 H17B 0.9700 .
C18 C19 1.512(2) .
C18 H18A 0.9700 .
C18 H18B 0.9700 .
C19 C20 1.514(2) .
C19 H19A 0.9700 .
C19 H19B 0.9700 .
C20 C21 1.509(3) .
C20 H20A 0.9700 .
C20 H20B 0.9700 .
C21 H21A 0.9600 .
C21 H21B 0.9600 .
C21 H21C 0.9600 .

loop_
_geom_torsion_atom_site_label_1
_geom_torsion_atom_site_label_2
_geom_torsion_atom_site_label_3
_geom_torsion_atom_site_label_4
_geom_torsion
_geom_torsion_site_symmetry_1
_geom_torsion_site_symmetry_4
C11 C1 C2 C3 -177.26(15) 2_765 .
C10 C1 C2 C3 0.5(2) . .
C1 C2 C3 C4 179.38(15) . .
C1 C2 C3 C8 0.1(2) . .
C2 C3 C4 C5 -179.62(17) . .
C8 C3 C4 C5 -0.3(3) . .
C3 C4 C5 C6 0.9(3) . .
C4 C5 C6 C7 -0.9(3) . .
C5 C6 C7 C8 0.3(3) . .
C6 C7 C8 C9 179.88(17) . .
C6 C7 C8 C3 0.3(3) . .
C2 C3 C8 C9 -0.6(2) . .
C4 C3 C8 C9 -179.92(15) . .
C2 C3 C8 C7 179.07(15) . .
C4 C3 C8 C7 -0.3(2) . .
C7 C8 C9 C10 -179.08(16) . .
C3 C8 C9 C10 0.5(3) . .
C8 C9 C10 C11 177.95(15) . .
C8 C9 C10 C1 0.0(2) . .
C2 C1 C10 C11 -178.49(14) . .
C11 C1 C10 C11 -0.7(3) 2_765 .
C2 C1 C10 C9 -0.5(2) . .
C11 C1 C10 C9 177.30(14) 2_765 .
C9 C10 C11 C1 -177.21(14) . 2_765
C1 C10 C11 C1 0.7(3) . 2_765
C9 C10 C11 C12 2.5(2) . .
C1 C10 C11 C12 -179.59(14) . .
C10 C11 C12 C13 73.3(2) . .
C1 C11 C12 C13 -107.0(2) 2_765 .
C10 C11 C12 S1 -105.31(16) . .
C1 C11 C12 S1 74.41(18) 2_765 .
C11 C12 C13 C14 -179.07(16) . .
S1 C12 C13 C14 -0.3(2) . .
C12 C13 C14 C15 0.3(2) . .
C13 C14 C15 C16 178.78(17) . .
C13 C14 C15 S1 -0.1(2) . .
C14 C15 C16 C17 -1.5(3) . .
S1 C15 C16 C17 177.28(12) . .
C15 C16 C17 C18 -179.89(15) . .
C16 C17 C18 C19 177.76(15) . .
C17 C18 C19 C20 -177.04(17) . .
C18 C19 C20 C21 -179.16(19) . .
C13 C12 S1 C15 0.26(14) . .
C11 C12 S1 C15 179.11(13) . .
C14 C15 S1 C12 -0.12(14) . .
C16 C15 S1 C12 -179.11(14) . .
